data_2201608
loop_
_publ_author_name
'Bragg, Sarah'
'Johnson, Jane E.B.'
'Graziano, Gina M.'
'Balaich, Gary J.'
'Heimer, Norman E.'

_publ_section_title
;
 New <i>C</i>2-symmetric cyclopentadiene dimer from sodium
 naphthalenide reduction of 1,3,6-tri-<i>tert</i>-butylfulvene
;
_journal_issue 9
_journal_name_full 'Acta Crystallographica Section E'
_journal_page_first o1010
_journal_page_last o1012
_journal_paper_doi 10.1107/S1600536802013089
_journal_volume 58
_journal_year 2002
_chemical_formula_iupac 'C36 H62'
_chemical_formula_moiety 'C36 H62'
_chemical_formula_sum 'C36 H62'
_chemical_formula_weight 494.886
_chemical_melting_point 160.1
_chemical_name_common 'rac-1,2-bis(1,4-di-tertbutylcyclopentadiene)-1,2-di-tertbutylethane dimer'
_chemical_name_systematic
;
rac-3,4-bis(1,4-di-tertbutylcyclopenta-1,3-dien-2-yl)-2,2,5,5-tetramethyl-
hexane
;
_space_group_IT_number 14
_symmetry_cell_setting monoclinic
_symmetry_space_group_name_Hall '-P 2ybc'
_symmetry_space_group_name_H-M 'P 1 21/c 1'
_atom_sites_solution_hydrogens geom
_atom_sites_solution_primary direct
_atom_sites_solution_secondary difmap
_audit_creation_method SHELXL-97
_cell_angle_alpha 90.00
_cell_angle_beta 96.9350(10)
_cell_angle_gamma 90.00
_cell_formula_units_Z 4
_cell_length_a 16.2790(10)
_cell_length_b 10.5194(8)
_cell_length_c 19.680(2)
_cell_measurement_reflns_used 4491
_cell_measurement_temperature 173(2)
_cell_measurement_theta_max 22.62
_cell_measurement_theta_min 2.30
_cell_volume 3345.5(5)
_computing_cell_refinement SMART
_computing_data_collection 'SMART (Bruker, 2001)'
_computing_data_reduction 'SAINT-Plus (Bruker, 2001)'
_computing_molecular_graphics SHELXTL
_computing_publication_material SHELXTL
_computing_structure_refinement SHELXTL
_computing_structure_solution 'SHELXTL (Bruker, 2001)'
_diffrn_ambient_temperature 173(2)
_diffrn_measured_fraction_theta_full 0.952
_diffrn_measured_fraction_theta_max 0.952
_diffrn_measurement_device_type 'Bruker CCD area-detector'
_diffrn_measurement_method '\f and \w'
_diffrn_radiation_monochromator graphite
_diffrn_radiation_source 'fine-focus sealed tube'
_diffrn_radiation_type MoK\a
_diffrn_radiation_wavelength 0.71073
_diffrn_reflns_av_R_equivalents 0.0468
_diffrn_reflns_av_sigmaI/netI 0.0504
_diffrn_reflns_limit_h_max 20
_diffrn_reflns_limit_h_min -20
_diffrn_reflns_limit_k_max 13
_diffrn_reflns_limit_k_min -13
_diffrn_reflns_limit_l_max 25
_diffrn_reflns_limit_l_min -25
_diffrn_reflns_number 28797
_diffrn_reflns_theta_full 28.39
_diffrn_reflns_theta_max 28.39
_diffrn_reflns_theta_min 2.08
_diffrn_standards_number 0
_exptl_absorpt_coefficient_mu 0.054
_exptl_absorpt_correction_T_max 0.99
_exptl_absorpt_correction_T_min 0.84
_exptl_absorpt_correction_type multi-scan
_exptl_absorpt_process_details '(SADABS; Sheldrick, 2001)'
_exptl_crystal_colour colourless
_exptl_crystal_density_diffrn 0.983
_exptl_crystal_density_meas 0.974
_exptl_crystal_density_method 'correction from room temp data'
_exptl_crystal_description Prism
_exptl_crystal_F_000 1112
_exptl_crystal_size_max 0.45
_exptl_crystal_size_mid 0.27
_exptl_crystal_size_min 0.13
_refine_diff_density_max 0.292
_refine_diff_density_min -0.174
_refine_ls_extinction_method none
_refine_ls_goodness_of_fit_ref 1.028
_refine_ls_hydrogen_treatment constr
_refine_ls_matrix_type full
_refine_ls_number_parameters 343
_refine_ls_number_reflns 7984
_refine_ls_number_restraints 0
_refine_ls_restrained_S_all 1.028
_refine_ls_R_factor_all 0.0917
_refine_ls_R_factor_gt 0.0596
_refine_ls_shift/su_max 0.006
_refine_ls_shift/su_mean 0.002
_refine_ls_structure_factor_coef Fsqd
_refine_ls_weighting_details 'calc w = 1/[\s^2^(Fo^2^)+(0.0727P)^2^+0.6485P] where P = (Fo^2^+2Fc^2^)/3'
_refine_ls_weighting_scheme calc
_refine_ls_wR_factor_gt 0.1412
_refine_ls_wR_factor_ref 0.1580
_reflns_number_gt 5492
_reflns_number_total 7984
_reflns_threshold_expression I>2\s(I)
_cod_data_source_file om6099.cif
_cod_data_source_block II
_cod_original_cell_volume 3345.4(5)
_cod_original_sg_symbol_H-M 'P 21/c'
_cod_database_code 2201608
_cod_database_fobs_code 2201608

loop_
_symmetry_equiv_pos_as_xyz
'x, y, z'
'-x, y+1/2, -z+1/2'
'-x, -y, -z'
'x, -y-1/2, z-1/2'

loop_
_atom_site_label
_atom_site_fract_x
_atom_site_fract_y
_atom_site_fract_z
_atom_site_U_iso_or_equiv
_atom_site_adp_type
_atom_site_calc_flag
_atom_site_refinement_flags
_atom_site_occupancy
_atom_site_disorder_assembly
_atom_site_disorder_group
_atom_site_type_symbol
C1 0.18486(8) 0.23571(13) 0.07026(7) 0.0249(3) Uani d . 1 . . C
H1 0.2078 0.1474 0.0733 0.030 Uiso calc R 1 . . H
C2 0.18017(9) 0.27894(13) 0.14723(7) 0.0259(3) Uani d . 1 . . C
H2 0.1198 0.2842 0.1520 0.031 Uiso calc R 1 . . H
C3 0.21505(9) 0.41041(13) 0.16677(7) 0.0263(3) Uani d . 1 . . C
C4 0.18070(9) 0.51107(14) 0.19612(7) 0.0304(3) Uani d . 1 . . C
C5 0.24743(10) 0.61145(16) 0.21167(9) 0.0391(4) Uani d . 1 . . C
H5A 0.2317 0.6912 0.1867 0.047 Uiso calc R 1 . . H
H5B 0.2565 0.6300 0.2613 0.047 Uiso calc R 1 . . H
C6 0.32375(9) 0.55541(15) 0.18804(8) 0.0319(3) Uani d . 1 . . C
C7 0.30320(9) 0.44127(14) 0.16167(7) 0.0286(3) Uani d . 1 . . C
H7 0.3403 0.3865 0.1421 0.034 Uiso calc R 1 . . H
C8 0.24254(8) 0.31154(13) 0.03031(7) 0.0237(3) Uani d . 1 . . C
C9 0.22705(9) 0.44851(13) 0.01616(7) 0.0257(3) Uani d . 1 . . C
H9 0.1865 0.4976 0.0352 0.031 Uiso calc R 1 . . H
C10 0.27746(9) 0.49392(14) -0.02679(7) 0.0280(3) Uani d . 1 . . C
C11 0.33397(9) 0.38851(14) -0.04231(8) 0.0314(3) Uani d . 1 . . C
H11A 0.3923 0.4102 -0.0264 0.038 Uiso calc R 1 . . H
H11B 0.3286 0.3713 -0.0921 0.038 Uiso calc R 1 . . H
C12 0.30633(9) 0.27425(13) -0.00365(7) 0.0259(3) Uani d . 1 . . C
C13 0.09684(9) 0.22455(14) 0.02584(8) 0.0310(3) Uani d . 1 . . C
C14 0.03887(11) 0.13612(18) 0.06007(9) 0.0452(4) Uani d . 1 . . C
H14A 0.0275 0.1732 0.1037 0.068 Uiso calc R 1 . . H
H14B 0.0653 0.0530 0.0685 0.068 Uiso calc R 1 . . H
H14C -0.0132 0.1258 0.0299 0.068 Uiso calc R 1 . . H
C15 0.05237(10) 0.35231(17) 0.01247(9) 0.0426(4) Uani d . 1 . . C
H15A 0.0772 0.3989 -0.0230 0.064 Uiso calc R 1 . . H
H15B 0.0578 0.4025 0.0547 0.064 Uiso calc R 1 . . H
H15C -0.0064 0.3372 -0.0028 0.064 Uiso calc R 1 . . H
C16 0.10725(11) 0.16505(17) -0.04391(8) 0.0416(4) Uani d . 1 . . C
H16A 0.0530 0.1571 -0.0711 0.062 Uiso calc R 1 . . H
H16B 0.1325 0.0807 -0.0370 0.062 Uiso calc R 1 . . H
H16C 0.1430 0.2194 -0.0682 0.062 Uiso calc R 1 . . H
C17 0.21699(10) 0.17776(15) 0.20271(8) 0.0350(4) Uani d . 1 . . C
C18 0.17962(13) 0.04484(16) 0.18782(9) 0.0470(4) Uani d . 1 . . C
H18A 0.1955 0.0133 0.1444 0.071 Uiso calc R 1 . . H
H18B 0.1192 0.0499 0.1848 0.071 Uiso calc R 1 . . H
H18C 0.2004 -0.0134 0.2248 0.071 Uiso calc R 1 . . H
C19 0.19324(13) 0.21774(19) 0.27306(8) 0.0497(5) Uani d . 1 . . C
H19A 0.2176 0.1580 0.3081 0.075 Uiso calc R 1 . . H
H19B 0.1329 0.2171 0.2717 0.075 Uiso calc R 1 . . H
H19C 0.2142 0.3035 0.2842 0.075 Uiso calc R 1 . . H
C20 0.31136(11) 0.16603(17) 0.20941(10) 0.0476(4) Uani d . 1 . . C
H20A 0.3287 0.0904 0.2364 0.071 Uiso calc R 1 . . H
H20B 0.3365 0.2417 0.2323 0.071 Uiso calc R 1 . . H
H20C 0.3292 0.1585 0.1638 0.071 Uiso calc R 1 . . H
C21 0.09488(10) 0.54331(16) 0.21564(8) 0.0380(4) Uani d . 1 . . C
C22 0.02763(11) 0.4425(2) 0.20039(12) 0.0587(6) Uani d . 1 . . C
H22A 0.0197 0.4246 0.1512 0.088 Uiso calc R 1 . . H
H22B -0.0243 0.4738 0.2147 0.088 Uiso calc R 1 . . H
H22C 0.0444 0.3644 0.2255 0.088 Uiso calc R 1 . . H
C23 0.10156(14) 0.5706(3) 0.29263(11) 0.0766(8) Uani d . 1 . . C
H23A 0.0463 0.5872 0.3056 0.115 Uiso calc R 1 . . H
H23B 0.1368 0.6451 0.3034 0.115 Uiso calc R 1 . . H
H23C 0.1258 0.4969 0.3181 0.115 Uiso calc R 1 . . H
C24 0.06397(14) 0.6639(2) 0.17677(15) 0.0763(7) Uani d . 1 . . C
H24A 0.0633 0.6500 0.1275 0.114 Uiso calc R 1 . . H
H24B 0.1010 0.7350 0.1911 0.114 Uiso calc R 1 . . H
H24C 0.0079 0.6839 0.1869 0.114 Uiso calc R 1 . . H
C25 0.40737(10) 0.62100(17) 0.19631(9) 0.0411(4) Uani d . 1 . . C
C26 0.44144(13) 0.6234(2) 0.27277(10) 0.0688(7) Uani d . 1 . . C
H26A 0.4036 0.6716 0.2982 0.103 Uiso calc R 1 . . H
H26B 0.4960 0.6640 0.2784 0.103 Uiso calc R 1 . . H
H26C 0.4463 0.5362 0.2903 0.103 Uiso calc R 1 . . H
C27 0.39872(14) 0.75785(19) 0.16986(13) 0.0652(6) Uani d . 1 . . C
H27A 0.3728 0.7576 0.1223 0.098 Uiso calc R 1 . . H
H27B 0.4536 0.7971 0.1723 0.098 Uiso calc R 1 . . H
H27C 0.3642 0.8065 0.1981 0.098 Uiso calc R 1 . . H
C28 0.46861(11) 0.5494(2) 0.15733(11) 0.0542(5) Uani d . 1 . . C
H28A 0.4766 0.4633 0.1759 0.081 Uiso calc R 1 . . H
H28B 0.5217 0.5943 0.1623 0.081 Uiso calc R 1 . . H
H28C 0.4468 0.5447 0.1087 0.081 Uiso calc R 1 . . H
C29 0.27782(10) 0.62571(14) -0.05826(8) 0.0355(4) Uani d . 1 . . C
C30 0.21829(12) 0.71369(16) -0.02706(11) 0.0506(5) Uani d . 1 . . C
H30A 0.1622 0.6784 -0.0348 0.076 Uiso calc R 1 . . H
H30B 0.2190 0.7977 -0.0485 0.076 Uiso calc R 1 . . H
H30C 0.2354 0.7217 0.0222 0.076 Uiso calc R 1 . . H
C31 0.36537(12) 0.68141(17) -0.04733(10) 0.0497(5) Uani d . 1 . . C
H31A 0.3834 0.6890 0.0018 0.075 Uiso calc R 1 . . H
H31B 0.3653 0.7656 -0.0686 0.075 Uiso calc R 1 . . H
H31C 0.4033 0.6252 -0.0682 0.075 Uiso calc R 1 . . H
C32 0.25126(16) 0.61519(18) -0.13537(10) 0.0614(6) Uani d . 1 . . C
H32A 0.2901 0.5601 -0.1559 0.092 Uiso calc R 1 . . H
H32B 0.2512 0.6999 -0.1561 0.092 Uiso calc R 1 . . H
H32C 0.1955 0.5788 -0.1434 0.092 Uiso calc R 1 . . H
C33 0.35463(10) 0.15013(14) -0.00848(8) 0.0348(4) Uani d . 1 . . C
C34 0.44204(13) 0.1711(2) 0.02756(16) 0.0822(8) Uani d . 1 . . C
H34A 0.4391 0.1998 0.0746 0.123 Uiso calc R 1 . . H
H34B 0.4701 0.2358 0.0029 0.123 Uiso calc R 1 . . H
H34C 0.4731 0.0912 0.0283 0.123 Uiso calc R 1 . . H
C35 0.3584(2) 0.1166(2) -0.08371(11) 0.0839(9) Uani d . 1 . . C
H35A 0.3874 0.0355 -0.0866 0.126 Uiso calc R 1 . . H
H35B 0.3882 0.1835 -0.1053 0.126 Uiso calc R 1 . . H
H35C 0.3021 0.1093 -0.1074 0.126 Uiso calc R 1 . . H
C36 0.32023(13) 0.03310(16) 0.02391(11) 0.0524(5) Uani d . 1 . . C
H36A 0.3545 -0.0409 0.0163 0.079 Uiso calc R 1 . . H
H36B 0.2633 0.0179 0.0031 0.079 Uiso calc R 1 . . H
H36C 0.3208 0.0470 0.0732 0.079 Uiso calc R 1 . . H

loop_
_atom_site_aniso_label
_atom_site_aniso_U_11
_atom_site_aniso_U_22
_atom_site_aniso_U_33
_atom_site_aniso_U_12
_atom_site_aniso_U_13
_atom_site_aniso_U_23
C1 0.0248(7) 0.0218(7) 0.0287(7) -0.0018(5) 0.0057(6) -0.0016(6)
C2 0.0249(7) 0.0255(7) 0.0282(7) -0.0028(6) 0.0073(6) -0.0024(6)
C3 0.0252(7) 0.0293(7) 0.0251(7) -0.0029(6) 0.0058(6) -0.0029(6)
C4 0.0288(8) 0.0327(8) 0.0304(7) -0.0024(6) 0.0073(6) -0.0049(6)
C5 0.0384(9) 0.0343(9) 0.0456(9) -0.0049(7) 0.0095(7) -0.0146(7)
C6 0.0307(8) 0.0345(8) 0.0310(8) -0.0060(6) 0.0060(6) -0.0063(6)
C7 0.0248(7) 0.0318(8) 0.0298(7) -0.0014(6) 0.0061(6) -0.0044(6)
C8 0.0234(7) 0.0211(7) 0.0265(7) -0.0017(5) 0.0026(5) -0.0032(5)
C9 0.0265(7) 0.0202(7) 0.0305(7) -0.0002(5) 0.0045(6) -0.0024(6)
C10 0.0302(8) 0.0230(7) 0.0306(7) -0.0050(6) 0.0029(6) -0.0018(6)
C11 0.0303(8) 0.0308(8) 0.0348(8) -0.0031(6) 0.0113(6) 0.0005(6)
C12 0.0249(7) 0.0228(7) 0.0302(7) -0.0025(5) 0.0044(6) -0.0026(6)
C13 0.0275(8) 0.0330(8) 0.0329(8) -0.0084(6) 0.0054(6) -0.0039(6)
C14 0.0372(9) 0.0554(11) 0.0434(10) -0.0224(8) 0.0062(8) -0.0057(8)
C15 0.0256(8) 0.0478(10) 0.0530(10) -0.0004(7) -0.0016(7) -0.0014(8)
C16 0.0386(9) 0.0501(10) 0.0354(9) -0.0097(8) 0.0017(7) -0.0086(8)
C17 0.0399(9) 0.0339(8) 0.0313(8) -0.0024(7) 0.0050(7) 0.0024(7)
C18 0.0646(12) 0.0358(9) 0.0407(9) -0.0100(8) 0.0062(8) 0.0110(7)
C19 0.0651(12) 0.0541(11) 0.0305(9) 0.0035(9) 0.0078(8) 0.0056(8)
C20 0.0434(10) 0.0418(10) 0.0557(11) 0.0060(8) -0.0018(8) 0.0103(8)
C21 0.0314(8) 0.0456(9) 0.0387(9) 0.0035(7) 0.0108(7) -0.0131(7)
C22 0.0296(9) 0.0722(14) 0.0784(14) -0.0044(9) 0.0235(9) -0.0260(11)
C23 0.0485(12) 0.136(2) 0.0488(12) -0.0065(13) 0.0220(10) -0.0376(13)
C24 0.0504(13) 0.0710(15) 0.110(2) 0.0255(11) 0.0205(13) 0.0147(14)
C25 0.0363(9) 0.0479(10) 0.0393(9) -0.0187(8) 0.0049(7) -0.0098(8)
C26 0.0475(12) 0.1079(19) 0.0499(12) -0.0301(12) 0.0016(9) -0.0178(12)
C27 0.0633(14) 0.0460(11) 0.0886(16) -0.0255(10) 0.0183(12) -0.0064(11)
C28 0.0337(10) 0.0680(13) 0.0627(12) -0.0158(9) 0.0134(9) -0.0123(10)
C29 0.0479(10) 0.0221(7) 0.0367(8) -0.0073(7) 0.0051(7) 0.0025(6)
C30 0.0570(12) 0.0234(8) 0.0727(13) 0.0011(8) 0.0131(10) 0.0077(8)
C31 0.0564(11) 0.0325(9) 0.0635(12) -0.0164(8) 0.0209(9) 0.0011(8)
C32 0.1021(18) 0.0372(10) 0.0421(10) -0.0082(10) -0.0026(11) 0.0122(8)
C33 0.0338(8) 0.0289(8) 0.0436(9) 0.0074(6) 0.0121(7) -0.0030(7)
C34 0.0388(11) 0.0489(12) 0.154(3) 0.0143(9) -0.0098(13) -0.0035(14)
C35 0.148(2) 0.0548(13) 0.0561(13) 0.0503(15) 0.0436(15) -0.0002(10)
C36 0.0627(12) 0.0248(8) 0.0731(13) 0.0131(8) 0.0216(10) -0.0017(8)

loop_
_atom_type_symbol
_atom_type_description
_atom_type_scat_dispersion_real
_atom_type_scat_dispersion_imag
_atom_type_scat_source
C C 0.0033 0.0016 'International Tables Vol C Tables 4.2.6.8 and 6.1.1.4'
H H 0.0000 0.0000 'International Tables Vol C Tables 4.2.6.8 and 6.1.1.4'

loop_
_geom_angle_atom_site_label_1
_geom_angle_atom_site_label_2
_geom_angle_atom_site_label_3
_geom_angle
_geom_angle_publ_flag
C8 C1 C13 109.03(11) yes
C8 C1 C2 116.44(11) yes
C13 C1 C2 113.61(11) yes
C8 C1 H1 105.6 no
C13 C1 H1 105.6 no
C2 C1 H1 105.6 no
C3 C2 C17 109.62(12) yes
C3 C2 C1 116.06(11) yes
C17 C2 C1 113.88(11) yes
C3 C2 H2 105.4 no
C17 C2 H2 105.4 no
C1 C2 H2 105.4 no
C4 C3 C7 107.99(12) yes
C4 C3 C2 130.81(13) yes
C7 C3 C2 120.91(12) yes
C3 C4 C5 107.84(13) yes
C3 C4 C21 135.58(14) yes
C5 C4 C21 116.58(13) yes
C6 C5 C4 105.27(12) yes
C6 C5 H5A 110.7 no
C4 C5 H5A 110.7 no
C6 C5 H5B 110.7 no
C4 C5 H5B 110.7 no
H5A C5 H5B 108.8 no
C7 C6 C5 107.24(13) yes
C7 C6 C25 129.07(15) yes
C5 C6 C25 123.67(13) yes
C6 C7 C3 111.65(13) yes
C6 C7 H7 124.2 no
C3 C7 H7 124.2 no
C12 C8 C9 108.10(12) yes
C12 C8 C1 131.21(12) yes
C9 C8 C1 120.32(12) yes
C10 C9 C8 111.27(12) yes
C10 C9 H9 124.4 no
C8 C9 H9 124.4 no
C9 C10 C11 107.71(12) yes
C9 C10 C29 128.14(14) yes
C11 C10 C29 124.10(13) yes
C10 C11 C12 104.92(11) yes
C10 C11 H11A 110.8 no
C12 C11 H11A 110.8 no
C10 C11 H11B 110.8 no
C12 C11 H11B 110.8 no
H11A C11 H11B 108.8 no
C8 C12 C11 107.94(12) yes
C8 C12 C33 134.79(13) yes
C11 C12 C33 117.23(12) yes
C15 C13 C16 107.72(14) yes
C15 C13 C14 107.66(13) yes
C16 C13 C14 106.54(13) yes
C15 C13 C1 113.89(12) yes
C16 C13 C1 109.38(12) yes
C14 C13 C1 111.34(13) yes
C13 C14 H14A 109.5 no
C13 C14 H14B 109.5 no
H14A C14 H14B 109.5 no
C13 C14 H14C 109.5 no
H14A C14 H14C 109.5 no
H14B C14 H14C 109.5 no
C13 C15 H15A 109.5 no
C13 C15 H15B 109.5 no
H15A C15 H15B 109.5 no
C13 C15 H15C 109.5 no
H15A C15 H15C 109.5 no
H15B C15 H15C 109.5 no
C13 C16 H16A 109.5 no
C13 C16 H16B 109.5 no
H16A C16 H16B 109.5 no
C13 C16 H16C 109.5 no
H16A C16 H16C 109.5 no
H16B C16 H16C 109.5 no
C20 C17 C18 108.22(14) yes
C20 C17 C19 107.62(14) yes
C18 C17 C19 106.43(14) yes
C20 C17 C2 113.86(13) yes
C18 C17 C2 111.73(13) yes
C19 C17 C2 108.65(13) yes
C17 C18 H18A 109.5 no
C17 C18 H18B 109.5 no
H18A C18 H18B 109.5 no
C17 C18 H18C 109.5 no
H18A C18 H18C 109.5 no
H18B C18 H18C 109.5 no
C17 C19 H19A 109.5 no
C17 C19 H19B 109.5 no
H19A C19 H19B 109.5 no
C17 C19 H19C 109.5 no
H19A C19 H19C 109.5 no
H19B C19 H19C 109.5 no
C17 C20 H20A 109.5 no
C17 C20 H20B 109.5 no
H20A C20 H20B 109.5 no
C17 C20 H20C 109.5 no
H20A C20 H20C 109.5 no
H20B C20 H20C 109.5 no
C22 C21 C4 116.80(13) yes
C22 C21 C23 106.73(16) yes
C4 C21 C23 109.36(14) yes
C22 C21 C24 106.98(17) yes
C4 C21 C24 108.19(15) yes
C23 C21 C24 108.52(18) yes
C21 C22 H22A 109.5 no
C21 C22 H22B 109.5 no
H22A C22 H22B 109.5 no
C21 C22 H22C 109.5 no
H22A C22 H22C 109.5 no
H22B C22 H22C 109.5 no
C21 C23 H23A 109.5 no
C21 C23 H23B 109.5 no
H23A C23 H23B 109.5 no
C21 C23 H23C 109.5 no
H23A C23 H23C 109.5 no
H23B C23 H23C 109.5 no
C21 C24 H24A 109.5 no
C21 C24 H24B 109.5 no
H24A C24 H24B 109.5 no
C21 C24 H24C 109.5 no
H24A C24 H24C 109.5 no
H24B C24 H24C 109.5 no
C6 C25 C28 110.70(13) yes
C6 C25 C27 110.27(15) yes
C28 C25 C27 109.36(16) yes
C6 C25 C26 108.97(14) yes
C28 C25 C26 108.60(16) yes
C27 C25 C26 108.91(16) yes
C25 C26 H26A 109.5 no
C25 C26 H26B 109.5 no
H26A C26 H26B 109.5 no
C25 C26 H26C 109.5 no
H26A C26 H26C 109.5 no
H26B C26 H26C 109.5 no
C25 C27 H27A 109.5 no
C25 C27 H27B 109.5 no
H27A C27 H27B 109.5 no
C25 C27 H27C 109.5 no
H27A C27 H27C 109.5 no
H27B C27 H27C 109.5 no
C25 C28 H28A 109.5 no
C25 C28 H28B 109.5 no
H28A C28 H28B 109.5 no
C25 C28 H28C 109.5 no
H28A C28 H28C 109.5 no
H28B C28 H28C 109.5 no
C10 C29 C30 110.88(13) yes
C10 C29 C32 108.89(13) yes
C30 C29 C32 109.06(16) yes
C10 C29 C31 109.95(14) yes
C30 C29 C31 109.73(14) yes
C32 C29 C31 108.27(15) yes
C29 C30 H30A 109.5 no
C29 C30 H30B 109.5 no
H30A C30 H30B 109.5 no
C29 C30 H30C 109.5 no
H30A C30 H30C 109.5 no
H30B C30 H30C 109.5 no
C29 C31 H31A 109.5 no
C29 C31 H31B 109.5 no
H31A C31 H31B 109.5 no
C29 C31 H31C 109.5 no
H31A C31 H31C 109.5 no
H31B C31 H31C 109.5 no
C29 C32 H32A 109.5 no
C29 C32 H32B 109.5 no
H32A C32 H32B 109.5 no
C29 C32 H32C 109.5 no
H32A C32 H32C 109.5 no
H32B C32 H32C 109.5 no
C36 C33 C34 106.93(16) yes
C36 C33 C35 106.15(16) yes
C34 C33 C35 109.76(19) yes
C36 C33 C12 116.43(13) yes
C34 C33 C12 107.72(14) yes
C35 C33 C12 109.72(14) yes
C33 C34 H34A 109.5 no
C33 C34 H34B 109.5 no
H34A C34 H34B 109.5 no
C33 C34 H34C 109.5 no
H34A C34 H34C 109.5 no
H34B C34 H34C 109.5 no
C33 C35 H35A 109.5 no
C33 C35 H35B 109.5 no
H35A C35 H35B 109.5 no
C33 C35 H35C 109.5 no
H35A C35 H35C 109.5 no
H35B C35 H35C 109.5 no
C33 C36 H36A 109.5 no
C33 C36 H36B 109.5 no
H36A C36 H36B 109.5 no
C33 C36 H36C 109.5 no
H36A C36 H36C 109.5 no
H36B C36 H36C 109.5 no

loop_
_geom_bond_atom_site_label_1
_geom_bond_atom_site_label_2
_geom_bond_site_symmetry_2
_geom_bond_distance
_geom_bond_publ_flag
C1 C8 . 1.521(2) yes
C1 C13 . 1.590(2) yes
C1 C2 . 1.592(2) yes
C1 H1 . 1.0000 no
C2 C3 . 1.526(2) yes
C2 C17 . 1.589(2) yes
C2 H2 . 1.0000 no
C3 C4 . 1.359(2) yes
C3 C7 . 1.487(2) yes
C4 C5 . 1.519(2) yes
C4 C21 . 1.531(2) yes
C5 C6 . 1.499(2) yes
C5 H5A . 0.9900 no
C5 H5B . 0.9900 no
C6 C7 . 1.335(2) yes
C6 C25 . 1.517(2) yes
C7 H7 . 0.9500 no
C8 C12 . 1.359(2) yes
C8 C9 . 1.483(2) yes
C9 C10 . 1.335(2) yes
C9 H9 . 0.9500 no
C10 C11 . 1.496(2) yes
C10 C29 . 1.519(2) yes
C11 C12 . 1.519(2) yes
C11 H11A . 0.9900 no
C11 H11B . 0.9900 no
C12 C33 . 1.533(2) yes
C13 C15 . 1.534(2) yes
C13 C16 . 1.537(2) yes
C13 C14 . 1.537(2) yes
C14 H14A . 0.9800 no
C14 H14B . 0.9800 no
C14 H14C . 0.9800 no
C15 H15A . 0.9800 no
C15 H15B . 0.9800 no
C15 H15C . 0.9800 no
C16 H16A . 0.9800 no
C16 H16B . 0.9800 no
C16 H16C . 0.9800 no
C17 C20 . 1.531(2) yes
C17 C18 . 1.539(2) yes
C17 C19 . 1.540(2) yes
C18 H18A . 0.9800 no
C18 H18B . 0.9800 no
C18 H18C . 0.9800 no
C19 H19A . 0.9800 no
C19 H19B . 0.9800 no
C19 H19C . 0.9800 no
C20 H20A . 0.9800 no
C20 H20B . 0.9800 no
C20 H20C . 0.9800 no
C21 C22 . 1.528(2) yes
C21 C23 . 1.533(3) yes
C21 C24 . 1.535(3) yes
C22 H22A . 0.9800 no
C22 H22B . 0.9800 no
C22 H22C . 0.9800 no
C23 H23A . 0.9800 no
C23 H23B . 0.9800 no
C23 H23C . 0.9800 no
C24 H24A . 0.9800 no
C24 H24B . 0.9800 no
C24 H24C . 0.9800 no
C25 C28 . 1.528(3) yes
C25 C27 . 1.532(3) yes
C25 C26 . 1.540(3) yes
C26 H26A . 0.9800 no
C26 H26B . 0.9800 no
C26 H26C . 0.9800 no
C27 H27A . 0.9800 no
C27 H27B . 0.9800 no
C27 H27C . 0.9800 no
C28 H28A . 0.9800 no
C28 H28B . 0.9800 no
C28 H28C . 0.9800 no
C29 C30 . 1.522(2) yes
C29 C32 . 1.531(2) yes
C29 C31 . 1.532(2) yes
C30 H30A . 0.9800 no
C30 H30B . 0.9800 no
C30 H30C . 0.9800 no
C31 H31A . 0.9800 no
C31 H31B . 0.9800 no
C31 H31C . 0.9800 no
C32 H32A . 0.9800 no
C32 H32B . 0.9800 no
C32 H32C . 0.9800 no
C33 C36 . 1.524(2) yes
C33 C34 . 1.527(3) yes
C33 C35 . 1.530(3) yes
C34 H34A . 0.9800 no
C34 H34B . 0.9800 no
C34 H34C . 0.9800 no
C35 H35A . 0.9800 no
C35 H35B . 0.9800 no
C35 H35C . 0.9800 no
C36 H36A . 0.9800 no
C36 H36B . 0.9800 no
C36 H36C . 0.9800 no

loop_
_geom_torsion_atom_site_label_1
_geom_torsion_atom_site_label_2
_geom_torsion_atom_site_label_3
_geom_torsion_atom_site_label_4
_geom_torsion
_geom_torsion_publ_flag
C8 C1 C2 C3 15.63(17) yes
C13 C1 C2 C3 -112.31(13) no
C8 C1 C2 C17 -113.07(14) no
C13 C1 C2 C17 118.99(13) yes
C17 C2 C3 C4 -102.22(18) no
C1 C2 C3 C4 127.04(16) yes
C17 C2 C3 C7 70.72(16) no
C1 C2 C3 C7 -60.03(17) no
C7 C3 C4 C5 -0.48(17) no
C2 C3 C4 C5 173.15(14) no
C7 C3 C4 C21 179.47(17) no
C2 C3 C4 C21 -6.9(3) no
C3 C4 C5 C6 -0.33(18) no
C21 C4 C5 C6 179.70(13) no
C4 C5 C6 C7 1.10(18) no
C4 C5 C6 C25 -177.34(14) no
C5 C6 C7 C3 -1.45(18) no
C25 C6 C7 C3 176.88(15) no
C4 C3 C7 C6 1.27(18) no
C2 C3 C7 C6 -173.11(13) no
C13 C1 C8 C12 -105.07(17) no
C2 C1 C8 C12 124.79(16) yes
C13 C1 C8 C9 67.09(15) no
C2 C1 C8 C9 -63.06(17) no
C12 C8 C9 C10 1.96(17) no
C1 C8 C9 C10 -171.84(12) no
C8 C9 C10 C11 -2.38(16) no
C8 C9 C10 C29 175.14(13) no
C9 C10 C11 C12 1.91(16) no
C29 C10 C11 C12 -175.73(13) no
C9 C8 C12 C11 -0.62(16) no
C1 C8 C12 C11 172.26(14) no
C9 C8 C12 C33 176.93(15) no
C1 C8 C12 C33 -10.2(3) no
C10 C11 C12 C8 -0.72(16) no
C10 C11 C12 C33 -178.77(12) no
C8 C1 C13 C15 -64.50(15) no
C2 C1 C13 C15 67.17(16) no
C8 C1 C13 C16 56.07(15) no
C2 C1 C13 C16 -172.26(12) no
C8 C1 C13 C14 173.55(12) no
C2 C1 C13 C14 -54.78(16) no
C3 C2 C17 C20 -60.56(17) no
C1 C2 C17 C20 71.34(16) no
C3 C2 C17 C18 176.47(13) no
C1 C2 C17 C18 -51.63(17) no
C3 C2 C17 C19 59.34(16) no
C1 C2 C17 C19 -168.76(13) no
C3 C4 C21 C22 0.3(3) no
C5 C4 C21 C22 -179.76(16) no
C3 C4 C21 C23 121.6(2) no
C5 C4 C21 C23 -58.5(2) no
C3 C4 C21 C24 -120.4(2) no
C5 C4 C21 C24 59.5(2) no
C7 C6 C25 C28 10.8(2) no
C5 C6 C25 C28 -171.13(16) no
C7 C6 C25 C27 131.94(19) no
C5 C6 C25 C27 -50.0(2) no
C7 C6 C25 C26 -108.6(2) no
C5 C6 C25 C26 69.5(2) no
C9 C10 C29 C30 7.9(2) no
C11 C10 C29 C30 -174.96(15) no
C9 C10 C29 C32 -112.10(19) no
C11 C10 C29 C32 65.0(2) no
C9 C10 C29 C31 129.43(17) no
C11 C10 C29 C31 -53.43(19) no
C8 C12 C33 C36 9.2(3) no
C11 C12 C33 C36 -173.40(15) no
C8 C12 C33 C34 -110.8(2) no
C11 C12 C33 C34 66.6(2) no
C8 C12 C33 C35 129.8(2) no
C11 C12 C33 C35 -52.9(2) no
